data_4306185
loop_
_publ_author_name
'Brian J. Fox'
'Queena Y. Sun'
'Antonio G. DiPasquale'
'Alexander R. Fox'
'Arnold L. Rheingold'
'Joshua S. Figueroa'

_publ_section_title
;
Solution Behavior and Structural Properties of Cu(I) Complexes
Featuringm-Terphenyl Isocyanides
;
_journal_name_full 'Inorganic Chemistry'
_journal_page_first 9010
_journal_page_last 9020
_journal_paper_doi 10.1021/ic8010986
_journal_volume 47
_journal_year 2008
_chemical_formula_sum 'C66 H72 Cl2 Cu2 N4'
_chemical_formula_weight 1119.26
_chemical_name_common (py)2[(THF)Cu(CNArMes2)]2
_chemical_name_systematic
;
 ?
;
_space_group.centring_type P

_space_group_IT_number 14
_space_group.IT_number 14

_symmetry_cell_setting monoclinic
_symmetry_space_group_name_Hall '-P 2yn'
_symmetry_space_group_name_H-M 'P 1 21/n 1'
_atom_sites_solution_hydrogens geom
_atom_sites_solution_primary direct
_atom_sites_solution_secondary difmap
_audit_creation_method SHELXL-97
_cell_angle_alpha 90.00
_cell_angle_beta 94.965(6)
_cell_angle_gamma 90.00
_cell_formula_units_Z 2
_cell_length_a 8.386(3)
_cell_length_b 11.429(4)
_cell_length_c 29.257(10)
_cell_measurement_reflns_used 5900
_cell_measurement_temperature 100(2)
_cell_measurement_theta_max 28.09
_cell_measurement_theta_min 2.48
_cell_volume 2793.6(17)
_computing_cell_refinement 'Bruker SMART'
_computing_data_collection 'Bruker SMART'
_computing_data_reduction 'Bruker SAINT'
_computing_molecular_graphics ORTEP-32
_computing_publication_material WinGX
_computing_structure_refinement SHELXL-97
_computing_structure_solution SHELXS-97
_diffrn_ambient_temperature 100(2)
_diffrn_measured_fraction_theta_full 0.958
_diffrn_measured_fraction_theta_max 0.958
_diffrn_measurement_device_type 'CCD area detector'
_diffrn_measurement_method 'phi and omega scans'
_diffrn_radiation_monochromator graphite
_diffrn_radiation_source 'fine-focus sealed tube'
_diffrn_radiation_type MoK\a
_diffrn_radiation_wavelength 0.71073
_diffrn_reflns_av_R_equivalents 0.0763
_diffrn_reflns_av_sigmaI/netI 0.1043
_diffrn_reflns_limit_h_max 9
_diffrn_reflns_limit_h_min -9
_diffrn_reflns_limit_k_max 11
_diffrn_reflns_limit_k_min -12
_diffrn_reflns_limit_l_max 34
_diffrn_reflns_limit_l_min -34
_diffrn_reflns_number 9033
_diffrn_reflns_theta_full 25.00
_diffrn_reflns_theta_max 25.03
_diffrn_reflns_theta_min 2.26
_exptl_absorpt_coefficient_mu 0.902
_exptl_absorpt_correction_T_max 0.9313
_exptl_absorpt_correction_T_min 0.8766
_exptl_absorpt_correction_type multi-scan
_exptl_absorpt_process_details SADABS
_exptl_crystal_colour colorless
_exptl_crystal_density_diffrn 1.331
_exptl_crystal_density_method 'not measured'
_exptl_crystal_description block
_exptl_crystal_F_000 1176
_exptl_crystal_size_max 0.15
_exptl_crystal_size_mid 0.12
_exptl_crystal_size_min 0.08
_refine_diff_density_max 0.884
_refine_diff_density_min -1.399
_refine_diff_density_rms 0.161
_refine_ls_extinction_method none
_refine_ls_goodness_of_fit_ref 1.027
_refine_ls_hydrogen_treatment constr
_refine_ls_matrix_type full
_refine_ls_number_parameters 340
_refine_ls_number_reflns 4718
_refine_ls_number_restraints 0
_refine_ls_restrained_S_all 1.027
_refine_ls_R_factor_all 0.0875
_refine_ls_R_factor_gt 0.0775
_refine_ls_shift/su_max 0.001
_refine_ls_shift/su_mean 0.000
_refine_ls_structure_factor_coef Fsqd
_refine_ls_weighting_details 'calc w=1/[\s^2^(Fo^2^)+(0.1391P)^2^+0.0000P] where P=(Fo^2^+2Fc^2^)/3'
_refine_ls_weighting_scheme calc
_refine_ls_wR_factor_gt 0.2004
_refine_ls_wR_factor_ref 0.2111
_reflns_number_gt 3458
_reflns_number_total 4718
_reflns_threshold_expression >2sigma(I)
_cod_data_source_file ic8010986_si_002_8.cif
_cod_data_source_block jfig23
_cod_depositor_comments
;
The following automatic conversions were performed:
'_symmetry_cell_setting' value 'Monoclinic' changed to 'monoclinic'
according to '/home/saulius/struct/CIF-dictionaries/cif_core.dic'
dictionary named 'cif_core.dic' version 2.4.1 from 2010-06-29.

Automatic conversion script
Id: cif_fix_enum 1527 2010-12-29 10:47:43Z saulius 

The following automatic conversions were performed:

'_space_group.centring_type' value 'primitive' was replaced with the
value 'P' as specified in the replacement file
'/home/antanas/src/cod-tools/trunk/data/replacement-values/replacement_values.lst'.

Automatic conversion script
Id: cif_fix_values 5642 2017-10-24 12:04:52Z antanas 
;
_cod_original_cell_volume 2793.7(17)
_cod_database_code 4306185

loop_
_symmetry_equiv_pos_as_xyz
'x, y, z'
'-x+1/2, y+1/2, -z+1/2'
'-x, -y, -z'
'x-1/2, -y-1/2, z-1/2'

loop_
_atom_site_label
_atom_site_type_symbol
_atom_site_fract_x
_atom_site_fract_y
_atom_site_fract_z
_atom_site_U_iso_or_equiv
_atom_site_adp_type
_atom_site_occupancy
_atom_site_symmetry_multiplicity
_atom_site_calc_flag
_atom_site_refinement_flags
_atom_site_disorder_assembly
_atom_site_disorder_group
C1 C 0.4290(6) 0.9071(4) 0.09724(16) 0.0198(11) Uani 1 1 d . . .
C2 C 0.3438(5) 0.9093(4) 0.17925(16) 0.0186(11) Uani 1 1 d . . .
C3 C 0.3989(5) 0.8217(4) 0.20954(14) 0.0182(10) Uani 1 1 d . . .
C4 C 0.3426(5) 0.8225(4) 0.25289(15) 0.0211(11) Uani 1 1 d . . .
H4 H 0.3802 0.7656 0.2749 0.025 Uiso 1 1 calc R . .
C5 C 0.2326(6) 0.9050(4) 0.26428(15) 0.0216(11) Uani 1 1 d . . .
H5 H 0.1907 0.9016 0.2934 0.026 Uiso 1 1 calc R . .
C6 C 0.1825(5) 0.9932(4) 0.23356(15) 0.0195(10) Uani 1 1 d . . .
H6 H 0.1090 1.0505 0.2424 0.023 Uiso 1 1 calc R . .
C7 C 0.2381(5) 0.9989(4) 0.19010(15) 0.0207(11) Uani 1 1 d . . .
C8 C 0.5167(5) 0.7324(4) 0.19579(14) 0.0187(10) Uani 1 1 d . . .
C9 C 0.6804(6) 0.7419(4) 0.21161(14) 0.0215(11) Uani 1 1 d . . .
C10 C 0.7863(6) 0.6576(4) 0.19761(16) 0.0256(12) Uani 1 1 d . . .
H10 H 0.8966 0.6639 0.2078 0.031 Uiso 1 1 calc R . .
C11 C 0.7373(6) 0.5662(4) 0.16974(15) 0.0233(11) Uani 1 1 d . . .
C12 C 0.5741(6) 0.5564(4) 0.15496(15) 0.0224(11) Uani 1 1 d . . .
H12 H 0.5386 0.4927 0.1359 0.027 Uiso 1 1 calc R . .
C13 C 0.4644(6) 0.6373(4) 0.16755(14) 0.0200(10) Uani 1 1 d . . .
C14 C 0.7400(6) 0.8417(5) 0.24212(17) 0.0300(12) Uani 1 1 d . . .
H14A H 0.7170 0.8254 0.2738 0.045 Uiso 1 1 calc R . .
H14B H 0.6862 0.9141 0.2316 0.045 Uiso 1 1 calc R . .
H14C H 0.8558 0.8504 0.2408 0.045 Uiso 1 1 calc R . .
C15 C 0.8573(6) 0.4778(5) 0.15387(18) 0.0373(14) Uani 1 1 d . . .
H15A H 0.8923 0.5026 0.1243 0.056 Uiso 1 1 calc R . .
H15B H 0.8066 0.4007 0.1506 0.056 Uiso 1 1 calc R . .
H15C H 0.9501 0.4734 0.1766 0.056 Uiso 1 1 calc R . .
C16 C 0.2915(6) 0.6258(5) 0.15003(16) 0.0267(11) Uani 1 1 d . . .
H16A H 0.2667 0.6818 0.1251 0.040 Uiso 1 1 calc R . .
H16B H 0.2238 0.6419 0.1750 0.040 Uiso 1 1 calc R . .
H16C H 0.2710 0.5461 0.1386 0.040 Uiso 1 1 calc R . .
C17 C 0.1932(6) 1.0959(4) 0.15736(15) 0.0206(11) Uani 1 1 d . . .
C18 C 0.0343(6) 1.1077(4) 0.13798(16) 0.0207(11) Uani 1 1 d . . .
C19 C -0.0045(5) 1.1988(5) 0.10709(15) 0.0229(11) Uani 1 1 d . . .
H19 H -0.1119 1.2071 0.0943 0.027 Uiso 1 1 calc R . .
C20 C 0.1101(6) 1.2773(4) 0.09469(15) 0.0217(11) Uani 1 1 d . . .
C21 C 0.2657(6) 1.2652(4) 0.11456(14) 0.0221(11) Uani 1 1 d . . .
H21 H 0.3446 1.3196 0.1068 0.027 Uiso 1 1 calc R . .
C22 C 0.3098(5) 1.1760(4) 0.14551(15) 0.0200(11) Uani 1 1 d . . .
C23 C -0.0966(6) 1.0244(5) 0.14942(18) 0.0307(12) Uani 1 1 d . . .
H23A H -0.1403 1.0498 0.1778 0.046 Uiso 1 1 calc R . .
H23B H -0.0524 0.9454 0.1536 0.046 Uiso 1 1 calc R . .
H23C H -0.1819 1.0241 0.1243 0.046 Uiso 1 1 calc R . .
C24 C 0.0680(7) 1.3736(5) 0.06008(17) 0.0293(12) Uani 1 1 d . . .
H24A H 0.0896 1.4500 0.0746 0.044 Uiso 1 1 calc R . .
H24B H -0.0457 1.3683 0.0493 0.044 Uiso 1 1 calc R . .
H24C H 0.1328 1.3649 0.0340 0.044 Uiso 1 1 calc R . .
C25 C 0.4827(6) 1.1703(5) 0.16538(17) 0.0281(12) Uani 1 1 d . . .
H25A H 0.5448 1.1232 0.1453 0.042 Uiso 1 1 calc R . .
H25B H 0.4880 1.1344 0.1959 0.042 Uiso 1 1 calc R . .
H25C H 0.5272 1.2495 0.1678 0.042 Uiso 1 1 calc R . .
C26 C 0.7984(6) 0.7726(5) 0.07441(17) 0.0311(13) Uani 1 1 d . . .
H26 H 0.7291 0.7465 0.0963 0.037 Uiso 1 1 calc R . .
C27 C 0.9574(6) 0.7398(6) 0.0797(2) 0.0411(15) Uani 1 1 d . . .
H27 H 0.9960 0.6907 0.1044 0.049 Uiso 1 1 calc R . .
C28 C 1.0599(6) 0.7797(5) 0.04846(17) 0.0320(13) Uani 1 1 d . . .
H28 H 1.1704 0.7601 0.0518 0.038 Uiso 1 1 calc R . .
C29 C 0.9990(6) 0.8475(5) 0.01270(16) 0.0257(12) Uani 1 1 d . . .
H29 H 1.0665 0.8754 -0.0094 0.031 Uiso 1 1 calc R . .
C30 C 0.8381(6) 0.8752(4) 0.00906(15) 0.0224(11) Uani 1 1 d . . .
H30 H 0.7965 0.9215 -0.0162 0.027 Uiso 1 1 calc R . .
C31 C 0.5840(10) 1.4534(8) 0.0291(3) 0.068(2) Uani 1 1 d . . .
H31A H 0.6264 1.3816 0.0447 0.082 Uiso 1 1 calc R . .
H31B H 0.6629 1.5163 0.0368 0.082 Uiso 1 1 calc R . .
C32 C 0.5811(12) 1.4332(7) -0.0191(2) 0.068(2) Uani 1 1 d . . .
H32A H 0.6863 1.3997 -0.0249 0.082 Uiso 1 1 calc R . .
H32B H 0.5003 1.3716 -0.0268 0.082 Uiso 1 1 calc R . .
C33 C 0.5523(10) 1.5173(8) -0.0481(3) 0.071(2) Uani 1 1 d . . .
H33A H 0.5334 1.4901 -0.0803 0.085 Uiso 1 1 calc R . .
H33B H 0.6344 1.5797 -0.0455 0.085 Uiso 1 1 calc R . .
N1 N 0.3942(5) 0.9079(3) 0.13442(14) 0.0194(9) Uani 1 1 d . . .
N2 N 0.7381(5) 0.8395(4) 0.03964(13) 0.0224(9) Uani 1 1 d . . .
Cu1 Cu 0.51598(6) 0.91511(5) 0.041174(17) 0.0218(3) Uani 1 1 d . . .
Cl1 Cl 0.60244(13) 1.12009(11) 0.03210(4) 0.0218(3) Uani 1 1 d . . .

loop_
_atom_site_aniso_label
_atom_site_aniso_U_11
_atom_site_aniso_U_22
_atom_site_aniso_U_33
_atom_site_aniso_U_23
_atom_site_aniso_U_13
_atom_site_aniso_U_12
C1 0.023(2) 0.014(3) 0.024(3) 0.0025(17) 0.007(2) 0.003(2)
C2 0.020(2) 0.017(3) 0.019(2) -0.0021(16) 0.0056(19) -0.004(2)
C3 0.019(2) 0.014(3) 0.021(2) -0.0006(17) 0.0023(18) -0.003(2)
C4 0.023(2) 0.018(3) 0.021(2) 0.0009(18) -0.0011(19) -0.003(2)
C5 0.030(3) 0.022(3) 0.014(2) -0.0036(17) 0.004(2) -0.001(2)
C6 0.019(2) 0.016(3) 0.024(2) -0.0028(18) 0.0039(18) 0.002(2)
C7 0.020(2) 0.019(3) 0.023(2) -0.0024(18) 0.0054(19) -0.003(2)
C8 0.020(2) 0.017(3) 0.019(2) 0.0045(17) 0.0023(18) 0.004(2)
C9 0.024(2) 0.024(3) 0.017(2) 0.0029(18) 0.0035(19) -0.001(2)
C10 0.022(2) 0.028(3) 0.027(3) 0.009(2) 0.003(2) 0.001(2)
C11 0.029(3) 0.023(3) 0.018(2) 0.0077(18) 0.005(2) 0.010(2)
C12 0.033(3) 0.017(3) 0.017(2) 0.0004(18) 0.005(2) -0.001(2)
C13 0.026(2) 0.020(3) 0.014(2) 0.0062(17) -0.0004(19) 0.003(2)
C14 0.024(2) 0.034(4) 0.031(3) -0.003(2) -0.004(2) -0.006(3)
C15 0.041(3) 0.037(4) 0.035(3) 0.006(2) 0.014(3) 0.011(3)
C16 0.030(3) 0.023(3) 0.026(3) -0.0007(19) -0.002(2) -0.004(2)
C17 0.031(3) 0.015(3) 0.017(2) -0.0030(16) 0.009(2) 0.006(2)
C18 0.022(2) 0.015(3) 0.025(2) -0.0026(18) 0.005(2) -0.002(2)
C19 0.019(2) 0.025(3) 0.025(2) -0.0020(19) -0.0005(19) 0.007(2)
C20 0.030(2) 0.017(3) 0.018(2) -0.0009(18) 0.005(2) 0.009(2)
C21 0.029(2) 0.019(3) 0.018(2) -0.0014(17) 0.005(2) -0.003(2)
C22 0.022(2) 0.019(3) 0.019(2) -0.0016(17) 0.0053(19) 0.001(2)
C23 0.025(2) 0.026(3) 0.040(3) 0.003(2) 0.003(2) 0.000(3)
C24 0.040(3) 0.019(3) 0.030(3) 0.004(2) 0.003(2) 0.003(3)
C25 0.028(2) 0.024(3) 0.031(3) 0.006(2) -0.005(2) -0.004(2)
C26 0.023(2) 0.038(4) 0.033(3) 0.013(2) 0.002(2) 0.001(3)
C27 0.033(3) 0.046(4) 0.042(3) 0.014(3) -0.006(3) 0.006(3)
C28 0.023(2) 0.034(4) 0.037(3) -0.001(2) -0.004(2) 0.006(3)
C29 0.027(2) 0.022(3) 0.030(3) -0.005(2) 0.008(2) 0.004(2)
C30 0.026(2) 0.019(3) 0.023(2) 0.0001(18) 0.004(2) 0.005(2)
C31 0.071(5) 0.068(6) 0.066(5) 0.008(4) 0.002(4) 0.016(5)
C32 0.119(7) 0.042(4) 0.048(4) 0.009(3) 0.026(5) -0.009(5)
C33 0.090(6) 0.074(6) 0.049(4) -0.004(4) 0.008(4) -0.010(5)
N1 0.0185(19) 0.016(2) 0.025(2) 0.0019(15) 0.0075(18) -0.0008(17)
N2 0.024(2) 0.021(3) 0.022(2) -0.0008(15) 0.0023(17) -0.0007(19)
Cu1 0.0216(4) 0.0271(5) 0.0174(4) 0.0041(2) 0.0062(3) 0.0039(2)
Cl1 0.0215(6) 0.0235(8) 0.0202(6) 0.0009(4) 0.0004(5) -0.0019(5)

loop_
_atom_type_symbol
_atom_type_description
_atom_type_scat_dispersion_real
_atom_type_scat_dispersion_imag
_atom_type_scat_source
C C 0.0033 0.0016 'International Tables Vol C Tables 4.2.6.8 and 6.1.1.4'
H H 0.0000 0.0000 'International Tables Vol C Tables 4.2.6.8 and 6.1.1.4'
N N 0.0061 0.0033 'International Tables Vol C Tables 4.2.6.8 and 6.1.1.4'
Cu Cu 0.3201 1.2651 'International Tables Vol C Tables 4.2.6.8 and 6.1.1.4'
Cl Cl 0.1484 0.1585 'International Tables Vol C Tables 4.2.6.8 and 6.1.1.4'

loop_
_geom_angle_atom_site_label_1
_geom_angle_atom_site_label_2
_geom_angle_atom_site_label_3
_geom_angle
_geom_angle_site_symmetry_1
_geom_angle_site_symmetry_3
_geom_angle_publ_flag
N1 C1 Cu1 170.9(5) . . ?
C3 C2 C7 124.1(4) . . ?
C3 C2 N1 118.3(4) . . ?
C7 C2 N1 117.6(4) . . ?
C2 C3 C4 117.1(4) . . ?
C2 C3 C8 120.7(3) . . ?
C4 C3 C8 122.2(4) . . ?
C5 C4 C3 120.7(4) . . ?
C5 C4 H4 119.6 . . ?
C3 C4 H4 119.6 . . ?
C4 C5 C6 120.7(4) . . ?
C4 C5 H5 119.7 . . ?
C6 C5 H5 119.7 . . ?
C5 C6 C7 121.2(4) . . ?
C5 C6 H6 119.4 . . ?
C7 C6 H6 119.4 . . ?
C6 C7 C2 116.0(4) . . ?
C6 C7 C17 122.3(4) . . ?
C2 C7 C17 121.6(3) . . ?
C13 C8 C9 119.6(4) . . ?
C13 C8 C3 120.2(4) . . ?
C9 C8 C3 120.2(4) . . ?
C10 C9 C8 118.4(4) . . ?
C10 C9 C14 120.6(4) . . ?
C8 C9 C14 121.0(4) . . ?
C11 C10 C9 122.5(5) . . ?
C11 C10 H10 118.8 . . ?
C9 C10 H10 118.8 . . ?
C10 C11 C12 118.7(4) . . ?
C10 C11 C15 121.0(5) . . ?
C12 C11 C15 120.3(5) . . ?
C13 C12 C11 121.4(5) . . ?
C13 C12 H12 119.3 . . ?
C11 C12 H12 119.3 . . ?
C12 C13 C8 119.5(4) . . ?
C12 C13 C16 119.9(4) . . ?
C8 C13 C16 120.6(4) . . ?
C9 C14 H14A 109.5 . . ?
C9 C14 H14B 109.5 . . ?
H14A C14 H14B 109.5 . . ?
C9 C14 H14C 109.5 . . ?
H14A C14 H14C 109.5 . . ?
H14B C14 H14C 109.5 . . ?
C11 C15 H15A 109.5 . . ?
C11 C15 H15B 109.5 . . ?
H15A C15 H15B 109.5 . . ?
C11 C15 H15C 109.5 . . ?
H15A C15 H15C 109.5 . . ?
H15B C15 H15C 109.5 . . ?
C13 C16 H16A 109.5 . . ?
C13 C16 H16B 109.5 . . ?
H16A C16 H16B 109.5 . . ?
C13 C16 H16C 109.5 . . ?
H16A C16 H16C 109.5 . . ?
H16B C16 H16C 109.5 . . ?
C22 C17 C18 119.5(4) . . ?
C22 C17 C7 120.0(4) . . ?
C18 C17 C7 120.4(4) . . ?
C19 C18 C17 119.3(4) . . ?
C19 C18 C23 118.6(4) . . ?
C17 C18 C23 122.0(4) . . ?
C20 C19 C18 121.6(4) . . ?
C20 C19 H19 119.2 . . ?
C18 C19 H19 119.2 . . ?
C19 C20 C21 118.3(4) . . ?
C19 C20 C24 121.2(4) . . ?
C21 C20 C24 120.5(4) . . ?
C20 C21 C22 122.2(4) . . ?
C20 C21 H21 118.9 . . ?
C22 C21 H21 118.9 . . ?
C21 C22 C17 119.1(4) . . ?
C21 C22 C25 118.2(4) . . ?
C17 C22 C25 122.7(4) . . ?
C18 C23 H23A 109.5 . . ?
C18 C23 H23B 109.5 . . ?
H23A C23 H23B 109.5 . . ?
C18 C23 H23C 109.5 . . ?
H23A C23 H23C 109.5 . . ?
H23B C23 H23C 109.5 . . ?
C20 C24 H24A 109.5 . . ?
C20 C24 H24B 109.5 . . ?
H24A C24 H24B 109.5 . . ?
C20 C24 H24C 109.5 . . ?
H24A C24 H24C 109.5 . . ?
H24B C24 H24C 109.5 . . ?
C22 C25 H25A 109.5 . . ?
C22 C25 H25B 109.5 . . ?
H25A C25 H25B 109.5 . . ?
C22 C25 H25C 109.5 . . ?
H25A C25 H25C 109.5 . . ?
H25B C25 H25C 109.5 . . ?
N2 C26 C27 122.6(4) . . ?
N2 C26 H26 118.7 . . ?
C27 C26 H26 118.7 . . ?
C26 C27 C28 119.0(5) . . ?
C26 C27 H27 120.5 . . ?
C28 C27 H27 120.5 . . ?
C29 C28 C27 118.7(5) . . ?
C29 C28 H28 120.6 . . ?
C27 C28 H28 120.6 . . ?
C28 C29 C30 119.2(4) . . ?
C28 C29 H29 120.4 . . ?
C30 C29 H29 120.4 . . ?
N2 C30 C29 122.8(5) . . ?
N2 C30 H30 118.6 . . ?
C29 C30 H30 118.6 . . ?
C33 C31 C32 120.2(8) 3_685 . ?
C33 C31 C32 42.8(5) 3_685 3_685 ?
C32 C31 C32 90.5(6) . 3_685 ?
C33 C31 H31A 107.3 3_685 . ?
C32 C31 H31A 107.3 . . ?
C32 C31 H31A 149.8 3_685 . ?
C33 C31 H31B 107.3 3_685 . ?
C32 C31 H31B 107.3 . . ?
C32 C31 H31B 90.2 3_685 . ?
H31A C31 H31B 106.9 . . ?
C33 C32 C31 121.0(7) . . ?
C33 C32 C31 45.5(5) . 3_685 ?
C31 C32 C31 89.5(6) . 3_685 ?
C33 C32 H32A 107.1 . . ?
C31 C32 H32A 107.1 . . ?
C31 C32 H32A 152.3 3_685 . ?
C33 C32 H32B 107.1 . . ?
C31 C32 H32B 107.1 . . ?
C31 C32 H32B 88.5 3_685 . ?
H32A C32 H32B 106.8 . . ?
C32 C33 C31 91.8(7) . 3_685 ?
C32 C33 H33A 113.3 . . ?
C31 C33 H33A 113.3 3_685 . ?
C32 C33 H33B 113.3 . . ?
C31 C33 H33B 113.3 3_685 . ?
H33A C33 H33B 110.7 . . ?
C1 N1 C2 177.3(5) . . ?
C26 N2 C30 117.7(4) . . ?
C26 N2 Cu1 120.5(3) . . ?
C30 N2 Cu1 120.4(3) . . ?
C1 Cu1 N2 115.13(18) . . ?
C1 Cu1 Cl1 129.76(16) . 3_675 ?
N2 Cu1 Cl1 102.90(11) . 3_675 ?
C1 Cu1 Cl1 106.46(15) . . ?
N2 Cu1 Cl1 96.94(12) . . ?
Cl1 Cu1 Cl1 99.85(4) 3_675 . ?
Cu1 Cl1 Cu1 80.15(4) 3_675 . ?

loop_
_geom_bond_atom_site_label_1
_geom_bond_atom_site_label_2
_geom_bond_distance
_geom_bond_site_symmetry_2
_geom_bond_publ_flag
C1 N1 1.151(6) . ?
C1 Cu1 1.854(4) . ?
C2 C3 1.390(6) . ?
C2 C7 1.408(6) . ?
C2 N1 1.412(6) . ?
C3 C4 1.391(6) . ?
C3 C8 1.500(6) . ?
C4 C5 1.380(6) . ?
C4 H4 0.9500 . ?
C5 C6 1.391(6) . ?
C5 H5 0.9500 . ?
C6 C7 1.393(6) . ?
C6 H6 0.9500 . ?
C7 C17 1.493(6) . ?
C8 C13 1.411(6) . ?
C8 C9 1.414(7) . ?
C9 C10 1.396(6) . ?
C9 C14 1.506(7) . ?
C10 C11 1.366(7) . ?
C10 H10 0.9500 . ?
C11 C12 1.404(7) . ?
C11 C15 1.526(7) . ?
C12 C13 1.377(6) . ?
C12 H12 0.9500 . ?
C13 C16 1.502(7) . ?
C14 H14A 0.9800 . ?
C14 H14B 0.9800 . ?
C14 H14C 0.9800 . ?
C15 H15A 0.9800 . ?
C15 H15B 0.9800 . ?
C15 H15C 0.9800 . ?
C16 H16A 0.9800 . ?
C16 H16B 0.9800 . ?
C16 H16C 0.9800 . ?
C17 C22 1.405(6) . ?
C17 C18 1.408(7) . ?
C18 C19 1.399(7) . ?
C18 C23 1.512(6) . ?
C19 C20 1.385(7) . ?
C19 H19 0.9500 . ?
C20 C21 1.389(7) . ?
C20 C24 1.517(6) . ?
C21 C22 1.392(6) . ?
C21 H21 0.9500 . ?
C22 C25 1.517(7) . ?
C23 H23A 0.9800 . ?
C23 H23B 0.9800 . ?
C23 H23C 0.9800 . ?
C24 H24A 0.9800 . ?
C24 H24B 0.9800 . ?
C24 H24C 0.9800 . ?
C25 H25A 0.9800 . ?
C25 H25B 0.9800 . ?
C25 H25C 0.9800 . ?
C26 N2 1.337(6) . ?
C26 C27 1.381(8) . ?
C26 H26 0.9500 . ?
C27 C28 1.384(7) . ?
C27 H27 0.9500 . ?
C28 C29 1.365(7) . ?
C28 H28 0.9500 . ?
C29 C30 1.381(7) . ?
C29 H29 0.9500 . ?
C30 N2 1.342(6) . ?
C30 H30 0.9500 . ?
C31 C33 1.356(10) 3_685 ?
C31 C32 1.428(10) . ?
C31 C32 1.901(12) 3_685 ?
C31 H31A 0.9900 . ?
C31 H31B 0.9900 . ?
C32 C33 1.292(10) . ?
C32 C31 1.901(12) 3_685 ?
C32 H32A 0.9900 . ?
C32 H32B 0.9900 . ?
C33 C31 1.356(10) 3_685 ?
C33 H33A 0.9900 . ?
C33 H33B 0.9900 . ?
N2 Cu1 2.057(4) . ?
Cu1 Cl1 2.3183(14) 3_675 ?
Cu1 Cl1 2.4735(15) . ?
Cl1 Cu1 2.3183(14) 3_675 ?
